data_4124285
loop_
_publ_author_name
'Ke, Xian-Sheng'
'Zhao, Hongmei'
'Zou, Xiaoran'
'Ning, Yingying'
'Cheng, Xin'
'Su, Hongmei'
'Zhang, Jun-Long'

_publ_section_title
;
 Fine-Tuning of \b-Substitution to Modulate the Lowest Triplet Excited
 States: A Bioinspired Approach to Design Phosphorescent
 Metalloporphyrinoids.
;
_journal_name_full 'Journal of the American Chemical Society'
_journal_page_first 150817162021003
_journal_paper_doi 10.1021/jacs.5b06332
_journal_year 2015
_chemical_formula_sum 'C45 H11 F20 N4 O4 Pt'
_chemical_formula_weight 1246.67
_chemical_name_systematic
; 
 ? 
;
_space_group_IT_number 15
_symmetry_cell_setting monoclinic
_symmetry_space_group_name_Hall '-I 2ya'
_symmetry_space_group_name_H-M 'I 1 2/a 1'
_atom_sites_solution_hydrogens geom
_atom_sites_solution_primary direct
_atom_sites_solution_secondary difmap
_audit_creation_method SHELXL-97
_cell_angle_alpha 90.00
_cell_angle_beta 113.778(6)
_cell_angle_gamma 90.00
_cell_formula_units_Z 4
_cell_length_a 21.2698(9)
_cell_length_b 9.5532(3)
_cell_length_c 24.2485(12)
_cell_measurement_reflns_used 5396
_cell_measurement_temperature 180.01(10)
_cell_measurement_theta_max 28.1630
_cell_measurement_theta_min 3.4020
_cell_volume 4508.9(4)
_computing_structure_refinement 'SHELXL-97 (Sheldrick, 1997)'
_computing_structure_solution 'SHELXS-97 (Sheldrick, 1990)'
_diffrn_ambient_temperature 180.01(10)
_diffrn_detector_area_resol_mean 10.3914
_diffrn_measured_fraction_theta_full 0.998
_diffrn_measured_fraction_theta_max 0.850
_diffrn_measurement_device_type 'SuperNova, Dual, Cu at zero, Atlas'
_diffrn_measurement_method '\w scans'
_diffrn_radiation_monochromator mirror
_diffrn_radiation_source 'SuperNova (Mo) X-ray Source'
_diffrn_radiation_type 'Mo K\a'
_diffrn_radiation_wavelength 0.7107
_diffrn_reflns_av_R_equivalents 0.0336
_diffrn_reflns_av_sigmaI/netI 0.0436
_diffrn_reflns_limit_h_max 26
_diffrn_reflns_limit_h_min -27
_diffrn_reflns_limit_k_max 12
_diffrn_reflns_limit_k_min -12
_diffrn_reflns_limit_l_max 31
_diffrn_reflns_limit_l_min -28
_diffrn_reflns_number 12389
_diffrn_reflns_theta_full 25.00
_diffrn_reflns_theta_max 28.47
_diffrn_reflns_theta_min 2.87
_exptl_absorpt_coefficient_mu 3.244
_exptl_absorpt_correction_T_max 1.00000
_exptl_absorpt_correction_T_min 0.62108
_exptl_absorpt_correction_type multi-scan
_exptl_absorpt_process_details
;
CrysAlisPro, Agilent Technologies,
Version 1.171.36.32 (release 02-08-2013 CrysAlis171 .NET)
(compiled Aug  2 2013,16:46:58)
Empirical absorption correction using spherical harmonics,
 implemented in SCALE3 ABSPACK scaling algorithm.
;
_exptl_crystal_colour red
_exptl_crystal_density_diffrn 1.836
_exptl_crystal_density_method 'not measured'
_exptl_crystal_description block
_exptl_crystal_F_000 2396
_exptl_crystal_size_max 0.22
_exptl_crystal_size_mid 0.19
_exptl_crystal_size_min 0.18
_refine_diff_density_max 1.186
_refine_diff_density_min -0.932
_refine_diff_density_rms 0.122
_refine_ls_extinction_method none
_refine_ls_goodness_of_fit_ref 1.054
_refine_ls_hydrogen_treatment mixed
_refine_ls_matrix_type full
_refine_ls_number_parameters 358
_refine_ls_number_reflns 4842
_refine_ls_number_restraints 0
_refine_ls_restrained_S_all 1.054
_refine_ls_R_factor_all 0.0530
_refine_ls_R_factor_gt 0.0358
_refine_ls_shift/su_max 0.001
_refine_ls_shift/su_mean 0.000
_refine_ls_structure_factor_coef Fsqd
_refine_ls_weighting_details 'calc w=1/[\s^2^(Fo^2^)+(0.0523P)^2^+16.7426P] where P=(Fo^2^+2Fc^2^)/3'
_refine_ls_weighting_scheme calc
_refine_ls_wR_factor_gt 0.0946
_refine_ls_wR_factor_ref 0.1064
_reflns_number_gt 3661
_reflns_number_total 4842
_reflns_threshold_expression >2sigma(I)
_cod_data_source_file ja5b06332_si_002.cif
_cod_data_source_block 2
_cod_depositor_comments
;
The following automatic conversions were performed:

'_symmetry_cell_setting' value 'Monoclinic' changed to 'monoclinic'
according to
/usr/data/users/saulius/crontab/automatic-downloads/rss-feeds/ACS/lib/dictionaries/cif_core.dic
dictionary named 'cif_core.dic' version 2.4.2 from 2011-04-26.

Automatic conversion script
Id: cif_fix_values 3271 2015-04-21 07:52:19Z andrius 
;
_cod_original_cell_volume 4508.9(3)
_cod_original_sg_symbol_H-M I2/a
_cod_database_code 4124285

loop_
_symmetry_equiv_pos_as_xyz
'x, y, z'
'-x+1/2, y, -z'
'x+1/2, y+1/2, z+1/2'
'-x+1, y+1/2, -z+1/2'
'-x, -y, -z'
'x-1/2, -y, z'
'-x+1/2, -y+1/2, -z+1/2'
'x, -y+1/2, z+1/2'

loop_
_atom_site_label
_atom_site_type_symbol
_atom_site_fract_x
_atom_site_fract_y
_atom_site_fract_z
_atom_site_U_iso_or_equiv
_atom_site_adp_type
_atom_site_occupancy
_atom_site_symmetry_multiplicity
_atom_site_calc_flag
_atom_site_refinement_flags
_atom_site_disorder_assembly
_atom_site_disorder_group
Pt1 Pt 0.2500 0.7500 0.2500 0.02432(10) Uani 1 2 d S . .
C1 C 0.1279(2) 0.5725(5) 0.2359(2) 0.0283(11) Uani 1 1 d . . .
C3 C 0.1801(2) 0.4934(5) 0.1806(2) 0.0314(11) Uani 1 1 d . . .
C4 C 0.2242(3) 0.4735(6) 0.1522(2) 0.0306(11) Uani 1 1 d . A .
C5 C 0.2784(2) 0.5644(5) 0.1604(2) 0.0308(11) Uani 1 1 d . . .
C6 C 0.3261(3) 0.5486(6) 0.1320(2) 0.0379(13) Uani 1 1 d . A .
H6A H 0.3255 0.4787 0.1051 0.045 Uiso 1 1 calc R . .
C7 C 0.3717(3) 0.6541(6) 0.1519(2) 0.0364(12) Uani 1 1 d . . .
H7A H 0.4082 0.6707 0.1410 0.044 Uiso 1 1 calc R A .
C8 C 0.3536(3) 0.7366(5) 0.1929(2) 0.0290(11) Uani 1 1 d . A .
C9 C 0.3890(2) 0.8530(5) 0.2238(2) 0.0293(11) Uani 1 1 d . . .
C10 C 0.2132(2) 0.3501(6) 0.1124(2) 0.0311(11) Uani 1 1 d . . .
C11 C 0.1908(3) 0.3635(6) 0.0501(2) 0.0355(12) Uani 1 1 d . A .
C12 C 0.1791(3) 0.2480(6) 0.0132(3) 0.0382(13) Uani 1 1 d . . .
C13 C 0.1902(3) 0.1165(6) 0.0373(3) 0.0388(13) Uani 1 1 d . A .
C14 C 0.2130(3) 0.0981(6) 0.0989(2) 0.0367(12) Uani 1 1 d . . .
C15 C 0.2241(3) 0.2146(6) 0.1351(3) 0.0333(12) Uani 1 1 d . A .
C16 C 0.4484(2) 0.9025(6) 0.2104(2) 0.0311(11) Uani 1 1 d . A .
C17 C 0.5151(3) 0.8603(6) 0.2443(3) 0.0400(13) Uani 1 1 d . . .
C18 C 0.5681(3) 0.8978(7) 0.2277(3) 0.0494(17) Uani 1 1 d . A .
C19 C 0.5549(3) 0.9805(8) 0.1784(4) 0.0568(19) Uani 1 1 d . . .
C20 C 0.4892(4) 1.0251(8) 0.1450(3) 0.0578(18) Uani 1 1 d . A .
C21 C 0.4368(3) 0.9846(6) 0.1615(3) 0.0419(14) Uani 1 1 d . . .
N1 N 0.18177(18) 0.5953(4) 0.21982(17) 0.0260(9) Uani 1 1 d . A .
N2 N 0.29640(19) 0.6791(4) 0.19761(17) 0.0262(9) Uani 1 1 d . A .
F1 F 0.17996(19) 0.4902(4) 0.02484(15) 0.0515(9) Uani 1 1 d . . .
F2 F 0.1578(2) 0.2667(4) -0.04662(16) 0.0551(10) Uani 1 1 d . A .
F3 F 0.1803(2) 0.0050(4) 0.00185(16) 0.0573(10) Uani 1 1 d . . .
F4 F 0.22469(17) -0.0295(3) 0.12228(16) 0.0475(8) Uani 1 1 d . A .
F5 F 0.24469(16) 0.1935(4) 0.19418(13) 0.0416(7) Uani 1 1 d . . .
F6 F 0.5296(2) 0.7821(5) 0.29284(19) 0.0609(11) Uani 1 1 d . A .
F7 F 0.63139(16) 0.8486(5) 0.2590(2) 0.0748(13) Uani 1 1 d . . .
F8 F 0.6060(2) 1.0159(5) 0.1622(2) 0.0869(15) Uani 1 1 d . A .
F9 F 0.4759(2) 1.1057(6) 0.0965(2) 0.0984(17) Uani 1 1 d . . .
F10 F 0.37362(18) 1.0302(5) 0.12896(17) 0.0655(11) Uani 1 1 d . A .
C2 C 0.0896(2) 0.4562(5) 0.2056(2) 0.0394(11) Uani 0.50 1 d P A 1
O2 O 0.0378(4) 0.3997(8) 0.1934(3) 0.0385(18) Uani 0.50 1 d P A 1
O1 O 0.1249(2) 0.4045(5) 0.1693(2) 0.0414(11) Uani 0.50 1 d P A 1
O1A O 0.0896(2) 0.4562(5) 0.2056(2) 0.0394(11) Uani 0.50 1 d P A 2
C2A C 0.1249(2) 0.4045(5) 0.1693(2) 0.0414(11) Uani 0.50 1 d P A 2
O2A O 0.0947(4) 0.2990(9) 0.1427(3) 0.0412(18) Uani 0.50 1 d P A 2
C24 C -0.0068(8) 0.4441(16) 0.0083(8) 0.071(5) Uani 0.50 1 d P . .
H24A H -0.0385 0.4663 0.0266 0.085 Uiso 0.50 1 calc PR . .
H24B H 0.0355 0.4149 0.0411 0.085 Uiso 0.50 1 calc PR . .
C22 C -0.0485(13) 0.210(3) -0.0031(11) 0.115(8) Uani 0.50 1 d P . .
H22A H -0.0657 0.1449 -0.0359 0.172 Uiso 0.50 1 calc PR . .
H22B H -0.0833 0.2283 0.0117 0.172 Uiso 0.50 1 calc PR . .
H22C H -0.0087 0.1712 0.0287 0.172 Uiso 0.50 1 calc PR . .
C23 C -0.0309(10) 0.332(2) -0.0226(10) 0.097(7) Uani 0.50 1 d P . .
H23B H 0.0022 0.3063 -0.0389 0.116 Uiso 0.50 1 calc PR . .
H23A H -0.0718 0.3619 -0.0567 0.116 Uiso 0.50 1 calc PR . .

loop_
_atom_site_aniso_label
_atom_site_aniso_U_11
_atom_site_aniso_U_22
_atom_site_aniso_U_33
_atom_site_aniso_U_23
_atom_site_aniso_U_13
_atom_site_aniso_U_12
Pt1 0.02305(15) 0.02076(15) 0.03052(16) -0.00250(11) 0.01220(11) -0.00160(10)
C1 0.022(2) 0.025(3) 0.040(3) -0.001(2) 0.015(2) -0.003(2)
C3 0.028(2) 0.030(3) 0.034(3) -0.005(2) 0.010(2) -0.003(2)
C4 0.032(3) 0.028(3) 0.035(3) -0.006(2) 0.017(2) -0.002(2)
C5 0.028(2) 0.030(3) 0.038(3) -0.003(2) 0.017(2) -0.001(2)
C6 0.043(3) 0.036(3) 0.045(3) -0.010(3) 0.028(3) -0.005(2)
C7 0.037(3) 0.035(3) 0.048(3) -0.006(3) 0.028(3) -0.004(2)
C8 0.026(2) 0.029(3) 0.033(3) 0.002(2) 0.014(2) 0.004(2)
C9 0.027(2) 0.026(3) 0.036(3) -0.001(2) 0.014(2) -0.001(2)
C10 0.026(2) 0.034(3) 0.037(3) -0.010(2) 0.017(2) -0.007(2)
C11 0.038(3) 0.031(3) 0.043(3) -0.005(3) 0.022(3) -0.004(2)
C12 0.045(3) 0.042(3) 0.030(3) -0.004(3) 0.019(3) -0.009(3)
C13 0.046(3) 0.035(3) 0.043(3) -0.010(3) 0.026(3) -0.011(3)
C14 0.036(3) 0.037(3) 0.043(3) -0.002(3) 0.022(3) -0.003(2)
C15 0.033(3) 0.036(3) 0.038(3) -0.008(2) 0.021(2) -0.008(2)
C16 0.025(2) 0.032(3) 0.044(3) -0.010(2) 0.021(2) -0.006(2)
C17 0.031(3) 0.037(3) 0.051(3) -0.012(3) 0.016(3) 0.000(2)
C18 0.024(3) 0.050(4) 0.076(4) -0.026(4) 0.022(3) -0.004(3)
C19 0.049(4) 0.054(4) 0.090(5) -0.021(4) 0.052(4) -0.017(3)
C20 0.063(4) 0.057(4) 0.074(4) 0.008(4) 0.049(4) -0.002(3)
C21 0.029(3) 0.049(4) 0.058(4) 0.000(3) 0.027(3) 0.002(2)
N1 0.0190(18) 0.025(2) 0.035(2) -0.0047(18) 0.0115(17) -0.0032(16)
N2 0.0227(19) 0.028(2) 0.029(2) -0.0053(18) 0.0118(17) -0.0047(17)
F1 0.071(2) 0.035(2) 0.0484(19) 0.0019(16) 0.0235(18) -0.0032(18)
F2 0.079(3) 0.057(3) 0.0314(17) -0.0097(15) 0.0242(19) -0.0167(19)
F3 0.085(3) 0.037(2) 0.059(2) -0.0224(17) 0.038(2) -0.0148(19)
F4 0.058(2) 0.0290(18) 0.060(2) -0.0013(16) 0.0282(18) -0.0012(16)
F5 0.0484(19) 0.0408(18) 0.0361(16) -0.0043(15) 0.0176(15) -0.0077(16)
F6 0.040(2) 0.075(3) 0.061(2) 0.015(2) 0.0123(18) 0.0150(19)
F7 0.0203(16) 0.093(3) 0.104(3) -0.026(3) 0.0179(19) 0.0063(19)
F8 0.069(3) 0.093(4) 0.139(4) -0.021(3) 0.084(3) -0.025(2)
F9 0.099(3) 0.114(4) 0.119(4) 0.055(3) 0.082(3) 0.017(3)
F10 0.047(2) 0.089(3) 0.066(2) 0.037(2) 0.0293(19) 0.020(2)
C2 0.029(2) 0.032(3) 0.058(3) -0.005(2) 0.018(2) -0.006(2)
O2 0.036(4) 0.031(4) 0.060(5) -0.009(4) 0.031(4) -0.013(3)
O1 0.042(3) 0.033(3) 0.047(3) -0.010(2) 0.015(2) 0.000(2)
O1A 0.029(2) 0.032(3) 0.058(3) -0.005(2) 0.018(2) -0.006(2)
C2A 0.042(3) 0.033(3) 0.047(3) -0.010(2) 0.015(2) 0.000(2)
O2A 0.043(4) 0.042(4) 0.046(4) -0.017(4) 0.025(4) -0.025(4)
C24 0.050(8) 0.067(11) 0.098(12) -0.025(11) 0.032(8) 0.009(9)
C22 0.130(19) 0.14(2) 0.101(16) -0.025(16) 0.079(16) 0.020(17)
C23 0.091(13) 0.108(17) 0.130(17) 0.002(15) 0.085(13) 0.028(13)

loop_
_atom_type_symbol
_atom_type_description
_atom_type_scat_dispersion_real
_atom_type_scat_dispersion_imag
_atom_type_scat_source
C C 0.0033 0.0016 'International Tables Vol C Tables 4.2.6.8 and 6.1.1.4'
H H 0.0000 0.0000 'International Tables Vol C Tables 4.2.6.8 and 6.1.1.4'
N N 0.0061 0.0033 'International Tables Vol C Tables 4.2.6.8 and 6.1.1.4'
O O 0.0106 0.0060 'International Tables Vol C Tables 4.2.6.8 and 6.1.1.4'
Pt Pt -1.7033 8.3905 'International Tables Vol C Tables 4.2.6.8 and 6.1.1.4'
F F 0.0171 0.0103 'International Tables Vol C Tables 4.2.6.8 and 6.1.1.4'

loop_
_geom_angle_atom_site_label_1
_geom_angle_atom_site_label_2
_geom_angle_atom_site_label_3
_geom_angle
_geom_angle_site_symmetry_1
_geom_angle_site_symmetry_3
N1 Pt1 N1 180.0 7_565 .
N1 Pt1 N2 89.35(15) 7_565 7_565
N1 Pt1 N2 90.65(15) . 7_565
N1 Pt1 N2 90.65(15) 7_565 .
N1 Pt1 N2 89.35(15) . .
N2 Pt1 N2 180.00(13) 7_565 .
C9 C1 N1 127.8(5) 7_565 .
C9 C1 C2 121.5(4) 7_565 .
N1 C1 C2 110.7(4) . .
N1 C3 C4 128.3(5) . .
N1 C3 O1 111.1(4) . .
C4 C3 O1 120.6(5) . .
C3 C4 C5 122.1(5) . .
C3 C4 C10 118.3(4) . .
C5 C4 C10 119.6(4) . .
N2 C5 C4 126.0(4) . .
N2 C5 C6 109.4(4) . .
C4 C5 C6 124.5(5) . .
C7 C6 C5 107.1(5) . .
C6 C7 C8 107.7(4) . .
N2 C8 C9 125.5(4) . .
N2 C8 C7 109.2(4) . .
C9 C8 C7 125.3(5) . .
C1 C9 C8 124.3(4) 7_565 .
C1 C9 C16 118.5(4) 7_565 .
C8 C9 C16 117.2(4) . .
C15 C10 C11 116.4(5) . .
C15 C10 C4 121.8(5) . .
C11 C10 C4 121.8(5) . .
F1 C11 C12 118.4(5) . .
F1 C11 C10 120.0(5) . .
C12 C11 C10 121.6(5) . .
F2 C12 C13 120.7(5) . .
F2 C12 C11 119.2(5) . .
C13 C12 C11 120.2(5) . .
F3 C13 C12 120.2(5) . .
F3 C13 C14 119.4(5) . .
C12 C13 C14 120.3(5) . .
F4 C14 C15 121.1(5) . .
F4 C14 C13 120.2(5) . .
C15 C14 C13 118.8(6) . .
F5 C15 C14 117.4(5) . .
F5 C15 C10 119.8(5) . .
C14 C15 C10 122.8(5) . .
C21 C16 C17 118.0(5) . .
C21 C16 C9 119.8(5) . .
C17 C16 C9 122.0(5) . .
F6 C17 C16 120.7(5) . .
F6 C17 C18 118.5(5) . .
C16 C17 C18 120.8(6) . .
F7 C18 C19 120.4(5) . .
F7 C18 C17 119.7(6) . .
C19 C18 C17 119.9(6) . .
F8 C19 C18 119.9(6) . .
F8 C19 C20 120.2(7) . .
C18 C19 C20 119.9(5) . .
F9 C20 C19 120.1(6) . .
F9 C20 C21 120.4(6) . .
C19 C20 C21 119.4(6) . .
F10 C21 C16 119.5(4) . .
F10 C21 C20 118.5(6) . .
C16 C21 C20 122.0(5) . .
C3 N1 C1 107.4(4) . .
C3 N1 Pt1 126.9(3) . .
C1 N1 Pt1 125.6(3) . .
C5 N2 C8 106.5(4) . .
C5 N2 Pt1 127.3(3) . .
C8 N2 Pt1 126.2(3) . .
O2 C2 C1 143.2(6) . .
O2 C2 O1 111.0(5) . .
C1 C2 O1 104.7(4) . .
C3 O1 C2 106.1(4) . .
C24 C24 C23 129(3) 5_565 .
C24 C23 C22 127(2) . .

loop_
_geom_bond_atom_site_label_1
_geom_bond_atom_site_label_2
_geom_bond_distance
_geom_bond_site_symmetry_2
Pt1 N1 1.992(4) 7_565
Pt1 N1 1.992(4) .
Pt1 N2 2.014(4) 7_565
Pt1 N2 2.014(4) .
C1 C9 1.368(7) 7_565
C1 N1 1.369(6) .
C1 C2 1.399(7) .
C3 N1 1.352(6) .
C3 C4 1.382(7) .
C3 O1 1.385(7) .
C4 C5 1.392(7) .
C4 C10 1.481(7) .
C5 N2 1.372(6) .
C5 C6 1.445(6) .
C6 C7 1.345(7) .
C7 C8 1.437(7) .
C8 N2 1.382(6) .
C8 C9 1.382(7) .
C9 C1 1.368(7) 7_565
C9 C16 1.503(6) .
C10 C15 1.389(8) .
C10 C11 1.395(7) .
C11 F1 1.334(6) .
C11 C12 1.379(7) .
C12 F2 1.345(7) .
C12 C13 1.366(8) .
C13 F3 1.331(6) .
C13 C14 1.382(8) .
C14 F4 1.325(7) .
C14 C15 1.378(8) .
C15 F5 1.334(6) .
C16 C21 1.357(8) .
C16 C17 1.382(7) .
C17 F6 1.322(7) .
C17 C18 1.389(8) .
C18 F7 1.335(7) .
C18 C19 1.365(10) .
C19 F8 1.339(6) .
C19 C20 1.370(10) .
C20 F9 1.338(8) .
C20 C21 1.383(7) .
C21 F10 1.328(6) .
C2 O2 1.153(8) .
C2 O1 1.455(6) .
C24 C24 1.22(3) 5_565
C24 C23 1.28(3) .
C22 C23 1.37(3) .
